data_2242930
loop_
_publ_author_name
'Eissmann, Frank'
'Seichter, Wilhelm'
'Weber, Edwin'

_publ_section_title
;
 Crystal structure of dimethyl
 <i>N</i>,<i>N</i>'-[(ethyne-1,2-diyl)bis(1,4-phenylenecarbonyl)]bis(<small>L</small>-alaninate)
;
_journal_coeditor_code ZP2034
_journal_issue 6
_journal_name_full 'Acta Crystallographica Section E'
_journal_page_first 751
_journal_page_last 754
_journal_paper_doi 10.1107/S2056989019005826
_journal_volume 75
_journal_year 2019
_chemical_absolute_configuration rm
_chemical_formula_iupac 'C24 H24 N2 O6'
_chemical_formula_moiety 'C24 H24 N2 O6'
_chemical_formula_sum 'C24 H24 N2 O6'
_chemical_formula_weight 436.45
_chemical_name_systematic <i>N</i>,<i>N</i>'-[(Ethyne-1,2-diyl)bis(1,4-phenylenecarbonyl)]bis(<i>L</i>-alaninate)
_space_group_crystal_system monoclinic
_space_group_IT_number 4
_space_group_name_Hall 'P 2yb'
_space_group_name_H-M_alt 'P 1 21 1'
_symmetry_space_group_name_Hall 'P 2yb'
_symmetry_space_group_name_H-M 'P 1 21 1'
_atom_sites_solution_hydrogens mixed
_audit_creation_method SHELXL-2014/7
_cell_angle_alpha 90
_cell_angle_beta 100.905(3)
_cell_angle_gamma 90
_cell_formula_units_Z 2
_cell_length_a 4.9409(4)
_cell_length_b 39.015(3)
_cell_length_c 5.8447(4)
_cell_measurement_reflns_used 2881
_cell_measurement_temperature 153(2)
_cell_measurement_theta_max 26.53
_cell_measurement_theta_min 3.55
_cell_volume 1106.33(15)
_computing_cell_refinement
;
SAINT (Bruker, 2014)
;
_computing_data_collection
;
APEX2 (Bruker, 2014)
;
_computing_data_reduction
;
SAINT (Bruker, 2014)
;
_computing_molecular_graphics
;
ORTEP-3 for Windows (Farrugia, 2012)
;
_computing_publication_material
;
SHELXTL (Sheldrick, 2008)
;
_computing_structure_refinement
;
SHELXL2014 (Sheldrick, 2015b)
;
_computing_structure_solution
;
SHELXS (Sheldrick, 2015a)
;
_diffrn_ambient_temperature 153(2)
_diffrn_measured_fraction_theta_full 0.999
_diffrn_measured_fraction_theta_max 0.994
_diffrn_measurement_device 'four-circle Kappa'
_diffrn_measurement_device_type 'Bruker APEXII CCD area-detector'
_diffrn_measurement_method '\f and \w scans'
_diffrn_radiation_type MoK\a
_diffrn_radiation_wavelength 0.71073
_diffrn_reflns_av_R_equivalents 0.0344
_diffrn_reflns_av_unetI/netI 0.0613
_diffrn_reflns_limit_h_max 6
_diffrn_reflns_limit_h_min -4
_diffrn_reflns_limit_k_max 49
_diffrn_reflns_limit_k_min -52
_diffrn_reflns_limit_l_max 7
_diffrn_reflns_limit_l_min -7
_diffrn_reflns_number 10506
_diffrn_reflns_theta_full 25.242
_diffrn_reflns_theta_max 28.519
_diffrn_reflns_theta_min 2.088
_diffrn_source 'sealed x-ray tube'
_exptl_absorpt_coefficient_mu 0.095
_exptl_absorpt_correction_T_max 0.9882
_exptl_absorpt_correction_T_min 0.9769
_exptl_absorpt_correction_type multi-scan
_exptl_absorpt_process_details
;
(SADABS; Bruker, 2008)
;
_exptl_crystal_colour colourless
_exptl_crystal_density_diffrn 1.310
_exptl_crystal_description irregular
_exptl_crystal_F_000 460
_exptl_crystal_size_max 0.25
_exptl_crystal_size_mid 0.18
_exptl_crystal_size_min 0.13
_refine_diff_density_max 0.164
_refine_diff_density_min -0.233
_refine_ls_abs_structure_details
;
 Refined as an inversion twin
;
_refine_ls_extinction_method none
_refine_ls_goodness_of_fit_ref 1.004
_refine_ls_hydrogen_treatment mixed
_refine_ls_matrix_type full
_refine_ls_number_parameters 302
_refine_ls_number_reflns 5192
_refine_ls_number_restraints 3
_refine_ls_restrained_S_all 1.004
_refine_ls_R_factor_all 0.0785
_refine_ls_R_factor_gt 0.0545
_refine_ls_shift/su_max 0.000
_refine_ls_shift/su_mean 0.000
_refine_ls_structure_factor_coef Fsqd
_refine_ls_weighting_details 'w=1/[\s^2^(Fo^2^)+(0.0519P)^2^+0.3338P] where P=(Fo^2^+2Fc^2^)/3'
_refine_ls_weighting_scheme calc
_refine_ls_wR_factor_gt 0.1143
_refine_ls_wR_factor_ref 0.1247
_reflns_number_gt 3859
_reflns_number_total 5192
_reflns_threshold_expression 'I > 2\s(I)'
_cod_data_source_file zp2034sup1.cif
_cod_data_source_block I
_cod_original_cell_volume 1106.34(14)
_cod_database_code 2242930
_shelx_space_group_comment
;
The symmetry employed for this shelxl refinement is uniquely defined
by the following loop, which should always be used as a source of
symmetry information in preference to the above space-group names.
They are only intended as comments.
;
_shelx_estimated_absorpt_t_min 0.977
_shelx_estimated_absorpt_t_max 0.988

loop_
_space_group_symop_operation_xyz
'x, y, z'
'-x, y+1/2, -z'

loop_
_atom_site_type_symbol
_atom_site_label
_atom_site_fract_x
_atom_site_fract_y
_atom_site_fract_z
_atom_site_U_iso_or_equiv
_atom_site_adp_type
_atom_site_calc_flag
_atom_site_occupancy
O O1 -0.3228(6) 0.27103(7) 1.3737(5) 0.0359(7) Uani d 1
O O2 -0.1565(8) 0.36026(8) 1.6451(5) 0.0492(9) Uani d 1
O O3 0.0032(6) 0.34262(6) 1.3334(5) 0.0351(7) Uani d 1
O O4 0.6614(6) 0.01503(7) 0.0365(6) 0.0438(8) Uani d 1
O O5 0.5951(6) -0.06167(7) -0.1874(5) 0.0332(6) Uani d 1
O O6 0.4374(6) -0.05575(7) 0.1439(5) 0.0372(7) Uani d 1
N N1 0.1280(7) 0.27972(8) 1.5074(6) 0.0262(7) Uani d 1
H H1 0.301(4) 0.2773(9) 1.489(6) 0.016(9) Uiso d 1
N N2 0.2024(7) 0.00595(8) -0.0317(6) 0.0275(7) Uani d 1
H H2 0.039(5) 0.0127(12) -0.002(8) 0.044(13) Uiso d 1
C C1 0.3251(9) 0.31396(11) 1.8526(7) 0.0395(10) Uani d 1
H H1A 0.3866 0.2931 1.9401 0.059 Uiso calc 1
H H1B 0.2791 0.3314 1.9594 0.059 Uiso calc 1
H H1C 0.4728 0.3225 1.7771 0.059 Uiso calc 1
C C2 0.0727(8) 0.30608(9) 1.6691(7) 0.0279(8) Uani d 1
H H2A -0.0708 0.2968 1.7520 0.034 Uiso calc 1
C C3 -0.0422(8) 0.33900(9) 1.5482(7) 0.0283(8) Uani d 1
C C4 -0.1041(10) 0.37401(11) 1.2158(7) 0.0420(11) Uani d 1
H H4A -0.2869 0.3789 1.2501 0.063 Uiso calc 1
H H4B -0.1182 0.3713 1.0473 0.063 Uiso calc 1
H H4C 0.0206 0.3931 1.2708 0.063 Uiso calc 1
C C5 -0.0835(8) 0.26402(9) 1.3680(7) 0.0251(8) Uani d 1
C C6 -0.0077(8) 0.23641(9) 1.2131(7) 0.0272(9) Uani d 1
C C7 0.2173(9) 0.21521(9) 1.2828(7) 0.0299(9) Uani d 1
H H7 0.3311 0.2183 1.4316 0.036 Uiso calc 1
C C8 0.2781(8) 0.18931(10) 1.1366(7) 0.0312(9) Uani d 1
H H8 0.4310 0.1746 1.1878 0.037 Uiso calc 1
C C9 0.1184(8) 0.18472(9) 0.9175(7) 0.0293(8) Uani d 1
C C10 -0.1098(9) 0.20622(10) 0.8463(8) 0.0356(10) Uani d 1
H H10 -0.2211 0.2035 0.6960 0.043 Uiso calc 1
C C11 -0.1735(9) 0.23150(10) 0.9951(7) 0.0320(9) Uani d 1
H H11 -0.3313 0.2455 0.9477 0.038 Uiso calc 1
C C12 0.1832(9) 0.15849(9) 0.7647(7) 0.0309(9) Uani d 1
C C13 0.2348(9) 0.13652(10) 0.6362(7) 0.0327(9) Uani d 1
C C14 0.2895(9) 0.10953(10) 0.4845(7) 0.0308(9) Uani d 1
C C15 0.5208(9) 0.08859(11) 0.5503(8) 0.0402(11) Uani d 1
H H15 0.6465 0.0928 0.6918 0.048 Uiso calc 1
C C16 0.5651(9) 0.06161(11) 0.4073(8) 0.0414(11) Uani d 1
H H16 0.7246 0.0477 0.4506 0.050 Uiso calc 1
C C17 0.3828(8) 0.05450(9) 0.2040(7) 0.0275(8) Uani d 1
C C18 0.1575(9) 0.07580(10) 0.1360(8) 0.0353(10) Uani d 1
H H18 0.0335 0.0716 -0.0065 0.042 Uiso calc 1
C C19 0.1123(9) 0.10325(10) 0.2755(8) 0.0366(10) Uani d 1
H H19 -0.0417 0.1179 0.2269 0.044 Uiso calc 1
C C20 0.4274(8) 0.02379(9) 0.0616(7) 0.0287(9) Uani d 1
C C21 0.2291(10) -0.01405(12) -0.4265(7) 0.0432(11) Uani d 1
H H21A 0.0730 0.0008 -0.4902 0.065 Uiso calc 1
H H21B 0.2231 -0.0348 -0.5222 0.065 Uiso calc 1
H H21C 0.4019 -0.0018 -0.4272 0.065 Uiso calc 1
C C22 0.2127(8) -0.02395(9) -0.1792(6) 0.0266(8) Uani d 1
H H22 0.0349 -0.0365 -0.1866 0.032 Uiso calc 1
C C23 0.4398(8) -0.04847(9) -0.0795(6) 0.0260(8) Uani d 1
C C24 0.6460(10) -0.07959(11) 0.2541(7) 0.0441(11) Uani d 1
H H24A 0.6093 -0.1023 0.1831 0.066 Uiso calc 1
H H24B 0.6422 -0.0810 0.4209 0.066 Uiso calc 1
H H24C 0.8278 -0.0716 0.2330 0.066 Uiso calc 1

loop_
_atom_site_aniso_label
_atom_site_aniso_U_11
_atom_site_aniso_U_22
_atom_site_aniso_U_33
_atom_site_aniso_U_12
_atom_site_aniso_U_13
_atom_site_aniso_U_23
O1 0.0247(15) 0.0326(15) 0.0523(18) 0.0022(12) 0.0120(13) -0.0084(13)
O2 0.077(2) 0.0366(17) 0.0371(17) 0.0282(16) 0.0196(17) 0.0017(13)
O3 0.0475(18) 0.0253(14) 0.0347(16) 0.0060(13) 0.0135(13) 0.0029(12)
O4 0.0220(16) 0.0335(16) 0.080(2) -0.0023(12) 0.0185(15) -0.0213(15)
O5 0.0339(16) 0.0292(14) 0.0390(15) 0.0031(12) 0.0135(12) -0.0066(12)
O6 0.0442(18) 0.0350(16) 0.0353(16) 0.0093(13) 0.0149(13) 0.0002(12)
N1 0.0209(17) 0.0217(16) 0.0377(18) 0.0026(13) 0.0095(14) -0.0032(13)
N2 0.0225(17) 0.0262(16) 0.0347(18) 0.0016(14) 0.0077(14) -0.0056(14)
C1 0.035(2) 0.042(2) 0.039(2) 0.011(2) -0.0006(19) -0.0103(19)
C2 0.030(2) 0.0208(17) 0.036(2) 0.0049(16) 0.0149(17) -0.0025(16)
C3 0.031(2) 0.0214(18) 0.033(2) 0.0027(16) 0.0076(17) -0.0020(16)
C4 0.063(3) 0.027(2) 0.035(2) 0.008(2) 0.008(2) 0.0057(18)
C5 0.025(2) 0.0184(16) 0.033(2) -0.0008(15) 0.0086(16) -0.0001(15)
C6 0.030(2) 0.0154(17) 0.037(2) 0.0006(15) 0.0098(18) 0.0013(15)
C7 0.032(2) 0.0203(19) 0.036(2) 0.0031(16) 0.0037(17) -0.0041(16)
C8 0.034(2) 0.0200(18) 0.039(2) 0.0081(17) 0.0074(17) -0.0035(17)
C9 0.038(2) 0.0143(17) 0.037(2) 0.0024(16) 0.0117(17) 0.0010(15)
C10 0.038(2) 0.030(2) 0.037(2) 0.0063(18) 0.0044(18) -0.0042(17)
C11 0.030(2) 0.028(2) 0.037(2) 0.0093(18) 0.0031(18) -0.0013(17)
C12 0.039(2) 0.0193(18) 0.034(2) 0.0031(16) 0.0066(17) -0.0016(16)
C13 0.037(2) 0.0241(19) 0.039(2) 0.0021(18) 0.0112(18) -0.0001(18)
C14 0.036(2) 0.0209(18) 0.037(2) -0.0002(16) 0.0104(18) -0.0053(16)
C15 0.039(3) 0.032(2) 0.046(3) 0.0033(19) -0.003(2) -0.0124(19)
C16 0.031(2) 0.033(2) 0.056(3) 0.0105(19) -0.002(2) -0.015(2)
C17 0.024(2) 0.0231(18) 0.038(2) -0.0027(15) 0.0127(17) -0.0030(16)
C18 0.040(3) 0.028(2) 0.037(2) 0.0070(18) 0.0044(19) -0.0044(17)
C19 0.038(3) 0.029(2) 0.042(2) 0.0114(18) 0.005(2) -0.0021(18)
C20 0.023(2) 0.0228(18) 0.042(2) -0.0019(16) 0.0107(17) -0.0037(16)
C21 0.053(3) 0.047(3) 0.030(2) 0.016(2) 0.009(2) 0.0023(19)
C22 0.026(2) 0.0246(19) 0.030(2) 0.0004(15) 0.0079(16) -0.0058(15)
C23 0.028(2) 0.0220(18) 0.0293(19) -0.0055(16) 0.0091(16) -0.0061(15)
C24 0.056(3) 0.037(2) 0.037(2) 0.018(2) 0.003(2) 0.001(2)

loop_
_atom_type_symbol
_atom_type_description
_atom_type_scat_dispersion_real
_atom_type_scat_dispersion_imag
_atom_type_scat_source
C C 0.0033 0.0016 'International Tables Vol C Tables 4.2.6.8 and 6.1.1.4'
H H 0.0000 0.0000 'International Tables Vol C Tables 4.2.6.8 and 6.1.1.4'
N N 0.0061 0.0033 'International Tables Vol C Tables 4.2.6.8 and 6.1.1.4'
O O 0.0106 0.0060 'International Tables Vol C Tables 4.2.6.8 and 6.1.1.4'

loop_
_geom_angle_atom_site_label_1
_geom_angle_atom_site_label_2
_geom_angle_atom_site_label_3
_geom_angle
C3 O3 C4 115.2(3)
C23 O6 C24 115.7(3)
C5 N1 C2 119.7(3)
C5 N1 H1 122(2)
C2 N1 H1 117(2)
C20 N2 C22 122.6(3)
C20 N2 H2 119(3)
C22 N2 H2 119(3)
C2 C1 H1A 109.5
C2 C1 H1B 109.5
H1A C1 H1B 109.5
C2 C1 H1C 109.5
H1A C1 H1C 109.5
H1B C1 H1C 109.5
N1 C2 C1 111.9(3)
N1 C2 C3 113.2(3)
C1 C2 C3 110.0(3)
N1 C2 H2A 107.2
C1 C2 H2A 107.2
C3 C2 H2A 107.2
O2 C3 O3 123.5(4)
O2 C3 C2 122.0(3)
O3 C3 C2 114.5(3)
O3 C4 H4A 109.5
O3 C4 H4B 109.5
H4A C4 H4B 109.5
O3 C4 H4C 109.5
H4A C4 H4C 109.5
H4B C4 H4C 109.5
O1 C5 N1 121.8(3)
O1 C5 C6 122.1(4)
N1 C5 C6 116.0(3)
C7 C6 C11 119.2(3)
C7 C6 C5 122.0(4)
C11 C6 C5 118.7(3)
C6 C7 C8 120.5(4)
C6 C7 H7 119.7
C8 C7 H7 119.7
C9 C8 C7 120.7(4)
C9 C8 H8 119.6
C7 C8 H8 119.6
C8 C9 C10 118.9(4)
C8 C9 C12 120.9(4)
C10 C9 C12 120.2(4)
C11 C10 C9 120.2(4)
C11 C10 H10 119.9
C9 C10 H10 119.9
C10 C11 C6 120.5(4)
C10 C11 H11 119.8
C6 C11 H11 119.8
C13 C12 C9 179.4(5)
C12 C13 C14 178.1(4)
C19 C14 C15 119.2(4)
C19 C14 C13 120.9(4)
C15 C14 C13 119.9(4)
C16 C15 C14 119.4(4)
C16 C15 H15 120.3
C14 C15 H15 120.3
C17 C16 C15 121.4(4)
C17 C16 H16 119.3
C15 C16 H16 119.3
C16 C17 C18 119.1(4)
C16 C17 C20 120.0(4)
C18 C17 C20 121.0(4)
C17 C18 C19 120.2(4)
C17 C18 H18 119.9
C19 C18 H18 119.9
C14 C19 C18 120.6(4)
C14 C19 H19 119.7
C18 C19 H19 119.7
O4 C20 N2 122.0(3)
O4 C20 C17 121.6(3)
N2 C20 C17 116.4(3)
C22 C21 H21A 109.5
C22 C21 H21B 109.5
H21A C21 H21B 109.5
C22 C21 H21C 109.5
H21A C21 H21C 109.5
H21B C21 H21C 109.5
N2 C22 C23 112.7(3)
N2 C22 C21 112.0(3)
C23 C22 C21 111.2(3)
N2 C22 H22 106.8
C23 C22 H22 106.8
C21 C22 H22 106.8
O5 C23 O6 123.2(4)
O5 C23 C22 125.0(3)
O6 C23 C22 111.6(3)
O6 C24 H24A 109.5
O6 C24 H24B 109.5
H24A C24 H24B 109.5
O6 C24 H24C 109.5
H24A C24 H24C 109.5
H24B C24 H24C 109.5

loop_
_geom_bond_atom_site_label_1
_geom_bond_atom_site_label_2
_geom_bond_distance
O1 C5 1.220(5)
O2 C3 1.203(5)
O3 C3 1.324(5)
O3 C4 1.455(5)
O4 C20 1.241(5)
O5 C23 1.198(4)
O6 C23 1.338(4)
O6 C24 1.446(5)
N1 C5 1.345(5)
N1 C2 1.457(4)
N1 H1 0.886(14)
N2 C20 1.337(5)
N2 C22 1.457(5)
N2 H2 0.894(14)
C1 C2 1.514(6)
C1 H1A 0.9800
C1 H1B 0.9800
C1 H1C 0.9800
C2 C3 1.523(5)
C2 H2A 1.0000
C4 H4A 0.9800
C4 H4B 0.9800
C4 H4C 0.9800
C5 C6 1.499(5)
C6 C7 1.384(5)
C6 C11 1.392(6)
C7 C8 1.393(5)
C7 H7 0.9500
C8 C9 1.383(6)
C8 H8 0.9500
C9 C10 1.404(6)
C9 C12 1.433(5)
C10 C11 1.390(5)
C10 H10 0.9500
C11 H11 0.9500
C12 C13 1.198(5)
C13 C14 1.435(5)
C14 C19 1.384(6)
C14 C15 1.398(6)
C15 C16 1.387(6)
C15 H15 0.9500
C16 C17 1.377(6)
C16 H16 0.9500
C17 C18 1.386(6)
C17 C20 1.499(5)
C18 C19 1.390(6)
C18 H18 0.9500
C19 H19 0.9500
C21 C22 1.513(6)
C21 H21A 0.9800
C21 H21B 0.9800
C21 H21C 0.9800
C22 C23 1.505(5)
C22 H22 1.0000
C24 H24A 0.9800
C24 H24B 0.9800
C24 H24C 0.9800

loop_
_geom_hbond_atom_site_label_D
_geom_hbond_atom_site_label_H
_geom_hbond_atom_site_label_A
_geom_hbond_site_symmetry_A
_geom_hbond_distance_DH
_geom_hbond_distance_HA
_geom_hbond_distance_DA
_geom_hbond_angle_DHA
N1 H1 O1 1_655 0.886(14) 2.108(16) 2.982(4) 168(3)
N2 H2 O4 1_455 0.894(14) 1.926(19) 2.799(4) 165(5)
C1 H1C O2 1_655 0.98 2.58 3.532(6) 163.7
C4 H4B O2 1_554 0.98 2.36 3.340(5) 175.8
C21 H21B O6 1_554 0.98 2.53 3.315(5) 137.4
C22 H22 O5 1_455 1.00 2.38 3.380(5) 174.4
C24 H24B O5 1_556 0.98 2.46 3.394(5) 158.4

loop_
_geom_torsion_atom_site_label_1
_geom_torsion_atom_site_label_2
_geom_torsion_atom_site_label_3
_geom_torsion_atom_site_label_4
_geom_torsion
C5 N1 C2 C1 164.9(3)
C5 N1 C2 C3 -70.2(4)
C4 O3 C3 O2 -2.1(6)
C4 O3 C3 C2 -179.7(3)
N1 C2 C3 O2 162.9(4)
C1 C2 C3 O2 -71.1(5)
N1 C2 C3 O3 -19.4(5)
C1 C2 C3 O3 106.5(4)
C2 N1 C5 O1 -0.6(5)
C2 N1 C5 C6 -178.0(3)
O1 C5 C6 C7 -142.9(4)
N1 C5 C6 C7 34.5(5)
O1 C5 C6 C11 35.5(6)
N1 C5 C6 C11 -147.1(4)
C11 C6 C7 C8 0.2(6)
C5 C6 C7 C8 178.5(3)
C6 C7 C8 C9 1.3(6)
C7 C8 C9 C10 -1.2(6)
C7 C8 C9 C12 178.9(4)
C8 C9 C10 C11 -0.3(6)
C12 C9 C10 C11 179.6(4)
C9 C10 C11 C6 1.8(6)
C7 C6 C11 C10 -1.8(6)
C5 C6 C11 C10 179.8(4)
C19 C14 C15 C16 -1.2(7)
C13 C14 C15 C16 177.1(4)
C14 C15 C16 C17 -1.4(7)
C15 C16 C17 C18 3.1(7)
C15 C16 C17 C20 -176.0(4)
C16 C17 C18 C19 -2.1(6)
C20 C17 C18 C19 177.0(4)
C15 C14 C19 C18 2.2(7)
C13 C14 C19 C18 -176.1(4)
C17 C18 C19 C14 -0.6(7)
C22 N2 C20 O4 -3.3(6)
C22 N2 C20 C17 178.3(3)
C16 C17 C20 O4 -38.6(6)
C18 C17 C20 O4 142.3(4)
C16 C17 C20 N2 139.8(4)
C18 C17 C20 N2 -39.3(5)
C20 N2 C22 C23 46.3(5)
C20 N2 C22 C21 -80.0(5)
C24 O6 C23 O5 3.1(5)
C24 O6 C23 C22 179.1(3)
N2 C22 C23 O5 -134.7(4)
C21 C22 C23 O5 -7.9(5)
N2 C22 C23 O6 49.4(4)
C21 C22 C23 O6 176.2(3)

_cod_database_fobs_code 2242930
